data_4135148
loop_
_publ_author_name
'Wen, Qiang'
'Tenenholtz, Shira'
'Shimon, Linda J. W.'
'Bar-Elli, Omri'
'Beck, Lior'
'Houben, Lothar'
'Cohen, Sidney R.'
'Feldman, Yishay'
'Oron, Dan'
'Lahav, Michal'
'van der Boom, Milko E.'

_publ_section_title
;
 Chiral and SHG-Active Metal-Organic Frameworks Formed in Solution and on
 Surfaces: Uniformity, Morphology Control, Oriented Growth, and
 Post-assembly Functionalization.
;
_journal_name_full 'Journal of the American Chemical Society'
_journal_paper_doi 10.1021/jacs.0c05384
_journal_year 2020
_chemical_absolute_configuration unk
_chemical_formula_moiety 'C62 H52 Cl2 N4 Ni'
_chemical_formula_sum 'C62 H52 Cl2 N4 Ni'
_chemical_formula_weight 982.68
_space_group_crystal_system hexagonal
_space_group_IT_number 177
_space_group_name_Hall 'P 6 2'
_space_group_name_H-M_alt 'P 6 2 2'
_atom_sites_solution_hydrogens geom
_audit_creation_method SHELXL-2016/4
_cell_angle_alpha 90
_cell_angle_beta 90
_cell_angle_gamma 120
_cell_formula_units_Z 6
_cell_length_a 25.9120(8)
_cell_length_b 25.9120(8)
_cell_length_c 17.7714(4)
_cell_measurement_reflns_used 5419
_cell_measurement_temperature 100(2)
_cell_measurement_theta_max 57.4780
_cell_measurement_theta_min 3.1760
_cell_volume 10333.7(5)
_computing_cell_refinement 'CrysAlisPro 1.171.40.60a (Rigaku OD, 2019)'
_computing_data_collection 'CrysAlisPro 1.171.40.60a (Rigaku OD, 2019)'
_computing_data_reduction 'CrysAlisPro 1.171.40.60a (Rigaku OD, 2019)'
_computing_molecular_graphics 'Olex2 (Dolomanov 2016)'
_computing_publication_material 'SHELXL-2016/4 (Sheldrick, 2016)'
_computing_structure_refinement 'SHELXL-2016/4 (Sheldrick, 2016)'
_computing_structure_solution 'SHELXT-2016/4 (Sheldrick, 2016)'
_diffrn_ambient_temperature 100(2)
_diffrn_measured_fraction_theta_full 0.986
_diffrn_measured_fraction_theta_max 0.986
_diffrn_measurement_device_type 'Rigaku XtaLAB AFC12 (RINC): Kappa dual offset/far'
_diffrn_measurement_method '\w scan'
_diffrn_radiation_type CuK\a
_diffrn_radiation_wavelength 1.54184
_diffrn_reflns_av_R_equivalents 0.0379
_diffrn_reflns_av_unetI/netI 0.0374
_diffrn_reflns_Laue_measured_fraction_full 0.986
_diffrn_reflns_Laue_measured_fraction_max 0.986
_diffrn_reflns_limit_h_max 29
_diffrn_reflns_limit_h_min -13
_diffrn_reflns_limit_k_max 21
_diffrn_reflns_limit_k_min -25
_diffrn_reflns_limit_l_max 19
_diffrn_reflns_limit_l_min -19
_diffrn_reflns_number 21248
_diffrn_reflns_point_group_measured_fraction_full 0.989
_diffrn_reflns_point_group_measured_fraction_max 0.989
_diffrn_reflns_theta_full 61.824
_diffrn_reflns_theta_max 61.824
_diffrn_reflns_theta_min 2.486
_diffrn_source 'micro-focus sealed X-ray tube'
_exptl_absorpt_coefficient_mu 1.367
_exptl_absorpt_correction_T_max 1.00000
_exptl_absorpt_correction_T_min 0.47970
_exptl_absorpt_correction_type multi-scan
_exptl_absorpt_process_details
;
CrysAlisPro 1.171.40.60a (Rigaku Oxford Diffraction, 2019)
Empirical absorption correction using spherical harmonics,
 implemented in SCALE3 ABSPACK scaling algorithm.
;
_exptl_crystal_colour green
_exptl_crystal_density_diffrn 0.947
_exptl_crystal_description oval
_exptl_crystal_F_000 3084
_exptl_crystal_size_max 0.105
_exptl_crystal_size_mid 0.047
_exptl_crystal_size_min 0.040
_platon_squeeze_details
;
;
_refine_diff_density_max 0.617
_refine_diff_density_min -0.283
_refine_diff_density_rms 0.061
_refine_ls_abs_structure_details
;
 Refined as an inversion twin.
;
_refine_ls_abs_structure_Flack 0.06(5)
_refine_ls_extinction_method none
_refine_ls_goodness_of_fit_ref 1.002
_refine_ls_hydrogen_treatment constr
_refine_ls_matrix_type full
_refine_ls_number_parameters 327
_refine_ls_number_reflns 5326
_refine_ls_number_restraints 215
_refine_ls_restrained_S_all 1.008
_refine_ls_R_factor_all 0.1054
_refine_ls_R_factor_gt 0.0796
_refine_ls_shift/su_max 0.036
_refine_ls_shift/su_mean 0.003
_refine_ls_structure_factor_coef Fsqd
_refine_ls_weighting_details 'w=1/[\s^2^(Fo^2^)+(0.1512P)^2^] where P=(Fo^2^+2Fc^2^)/3'
_refine_ls_weighting_scheme calc
_refine_ls_wR_factor_gt 0.2159
_refine_ls_wR_factor_ref 0.2354
_reflns_Friedel_coverage 0.736
_reflns_Friedel_fraction_full 0.993
_reflns_Friedel_fraction_max 0.993
_reflns_number_gt 3262
_reflns_number_total 5326
_reflns_threshold_expression 'I > 2\s(I)'
_cod_data_source_file ja0c05384_si_005.cif
_cod_data_source_block v360-sr
_cod_original_cell_volume 10333.7(7)
_cod_database_code 4135148
_shelx_shelxl_version_number 2016/4
_shelx_space_group_comment
;
The symmetry employed for this shelxl refinement is uniquely defined
by the following loop, which should always be used as a source of
symmetry information in preference to the above space-group names.
They are only intended as comments.
;
_shelx_estimated_absorpt_t_min 0.870
_shelx_estimated_absorpt_t_max 0.947
_oxdiff_exptl_absorpt_empirical_full_min 0.628
_oxdiff_exptl_absorpt_empirical_full_max 1.979
_oxdiff_exptl_absorpt_empirical_details
;
Empirical correction (ABSPACK) includes:
- Absorption correction using spherical harmonics
- Frame scaling
;

loop_
_space_group_symop_operation_xyz
'x, y, z'
'-y, x-y, z'
'-x+y, -x, z'
'-x, -y, z'
'y, -x+y, z'
'x-y, x, z'
'y, x, -z'
'x-y, -y, -z'
'-x, -x+y, -z'
'-y, -x, -z'
'-x+y, y, -z'
'x, x-y, -z'

loop_
_atom_site_label
_atom_site_type_symbol
_atom_site_fract_x
_atom_site_fract_y
_atom_site_fract_z
_atom_site_U_iso_or_equiv
_atom_site_adp_type
_atom_site_occupancy
_atom_site_site_symmetry_order
_atom_site_calc_flag
_atom_site_refinement_flags_posn
_atom_site_refinement_flags_adp
_atom_site_refinement_flags_occupancy
_atom_site_disorder_assembly
_atom_site_disorder_group
NI11 Ni 0.67048(5) 0.000000 1.000000 0.0823(5) Uani 1 2 d S T P . .
CL1 Cl 0.62613(10) -0.08338(12) 0.91080(12) 0.1204(8) Uani 1 1 d . . . . .
N1 N 0.0449(3) 0.2963(3) 0.9393(3) 0.0945(17) Uani 1 1 d . . . . .
N2 N 0.6329(3) 0.0400(3) 0.9325(3) 0.1009(19) Uani 1 1 d . . . . .
C1 C 0.3439(2) 0.1747(3) 0.5991(3) 0.0738(15) Uani 1 1 d . . . . .
H1A H 0.369726 0.210698 0.629184 0.089 Uiso 1 1 calc R U . . .
H1B H 0.319460 0.141793 0.634268 0.089 Uiso 1 1 calc R U . . .
C2 C 0.3026(3) 0.1869(3) 0.5485(3) 0.0815(19) Uani 1 1 d . . . . .
C3 C 0.3424(3) 0.2388(3) 0.4978(4) 0.091(2) Uani 1 1 d . . . . .
H3A H 0.367964 0.274112 0.529071 0.109 Uiso 1 1 calc R U . . .
H3B H 0.317379 0.248617 0.465478 0.109 Uiso 1 1 calc R U . . .
C4 C 0.2662(4) 0.1331(2) 0.500000 0.080(2) Uani 1 2 d S T P . .
H4A H 0.240168 0.141138 0.467156 0.095 Uiso 0.5 1 calc R U P . .
H4B H 0.240172 0.099030 0.532846 0.095 Uiso 0.5 1 calc R U P . .
C5 C 0.3822(3) 0.1583(3) 0.5525(4) 0.0817(19) Uani 1 1 d . . . . .
C6 C 0.4211(4) 0.2106(2) 0.500000 0.096(3) Uani 1 2 d S T P A .
H6A H 0.447051 0.200658 0.469638 0.115 Uiso 0.5 1 calc R U P . .
H6B H 0.447048 0.246392 0.530364 0.115 Uiso 0.5 1 calc R U P . .
C7 C 0.2647(4) 0.2017(4) 0.6003(4) 0.0875(19) Uani 1 1 d . . . . .
C8 C 0.2039(4) 0.1701(4) 0.6020(4) 0.0899(19) Uani 1 1 d . . . . .
H8 H 0.183285 0.137912 0.567913 0.108 Uiso 1 1 calc R U . . .
C9 C 0.1716(4) 0.1834(4) 0.6513(4) 0.111(2) Uani 1 1 d . . . . .
H9 H 0.129332 0.160811 0.651119 0.133 Uiso 1 1 calc R U . . .
C10 C 0.2025(6) 0.2324(5) 0.7040(4) 0.122(3) Uani 1 1 d D . . . .
C11 C 0.2639(5) 0.2683(4) 0.6967(4) 0.119(3) Uani 1 1 d . . . . .
H11 H 0.284431 0.303852 0.725524 0.143 Uiso 1 1 calc R U . . .
C12 C 0.2944(5) 0.2529(4) 0.6489(3) 0.107(2) Uani 1 1 d . . . . .
H12 H 0.336576 0.276408 0.647227 0.129 Uiso 1 1 calc R U . . .
C13 C 0.1814(6) 0.2614(6) 0.7577(5) 0.182(6) Uani 1 1 d D . . . .
H13 H 0.207315 0.300202 0.776760 0.219 Uiso 1 1 calc R U . . .
C14 C 0.1231(6) 0.2300(5) 0.7785(6) 0.181(5) Uani 1 1 d D . . . .
H14 H 0.095992 0.192523 0.756843 0.218 Uiso 1 1 calc R U . . .
C15 C 0.1044(6) 0.2590(6) 0.8389(5) 0.137(4) Uani 1 1 d D . . . .
C16 C 0.1331(5) 0.3111(6) 0.8758(5) 0.133(3) Uani 1 1 d . . . . .
H16 H 0.174617 0.336038 0.867582 0.159 Uiso 1 1 calc R U . . .
C17 C 0.1036(4) 0.3309(5) 0.9272(5) 0.115(3) Uani 1 1 d . . . . .
H17 H 0.125445 0.368082 0.952336 0.138 Uiso 1 1 calc R U . . .
C18 C 0.0162(4) 0.2427(4) 0.9049(3) 0.106(3) Uani 1 1 d . . . . .
H18 H -0.025477 0.218289 0.912864 0.127 Uiso 1 1 calc R U . . .
C19 C 0.0450(5) 0.2216(5) 0.8582(4) 0.125(3) Uani 1 1 d . . . . .
H19 H 0.024073 0.181891 0.839668 0.150 Uiso 1 1 calc R U . . .
C20 C 0.4201(13) 0.1430(13) 0.6027(13) 0.096(3) Uani 0.64(7) 1 d G . P A 1
C21 C 0.457(2) 0.125(2) 0.5694(12) 0.185(12) Uani 0.64(7) 1 d G . P A 1
H21 H 0.458902 0.123124 0.516140 0.222 Uiso 0.64(7) 1 calc R U P A 1
C22 C 0.492(2) 0.110(2) 0.6140(15) 0.196(17) Uani 0.64(7) 1 d G . P A 1
H22 H 0.517391 0.098222 0.591304 0.235 Uiso 0.64(7) 1 calc R U P A 1
C23 C 0.4896(15) 0.1134(13) 0.6920(15) 0.154(6) Uani 0.64(7) 1 d G U P A 1
C24 C 0.4525(13) 0.1312(19) 0.7252(11) 0.134(10) Uani 0.64(7) 1 d G . P A 1
H24 H 0.450819 0.133216 0.778478 0.161 Uiso 0.64(7) 1 calc R U P A 1
C25 C 0.4177(12) 0.1460(19) 0.6806(14) 0.129(10) Uani 0.64(7) 1 d G . P A 1
H25 H 0.392329 0.158118 0.703315 0.155 Uiso 0.64(7) 1 calc R U P A 1
C90 C 0.4289(19) 0.145(2) 0.598(2) 0.096(3) Uani 0.36(7) 1 d G . P A 2
C91 C 0.480(2) 0.149(3) 0.5663(18) 0.185(12) Uani 0.36(7) 1 d G . P A 2
H91 H 0.490245 0.161701 0.515554 0.222 Uiso 0.36(7) 1 calc R U P A 2
C92 C 0.516(2) 0.135(3) 0.609(2) 0.127(14) Uani 0.36(7) 1 d G . P A 2
H92 H 0.551039 0.138024 0.587860 0.152 Uiso 0.36(7) 1 calc R U P A 2
C93 C 0.5012(18) 0.117(2) 0.684(2) 0.154(6) Uani 0.36(7) 1 d G . P A 2
C94 C 0.4501(18) 0.113(2) 0.7149(17) 0.092(11) Uani 0.36(7) 1 d G . P A 2
H94 H 0.439841 0.100478 0.765635 0.111 Uiso 0.36(7) 1 calc R U P A 2
C95 C 0.4140(16) 0.127(2) 0.672(2) 0.075(10) Uani 0.36(7) 1 d G . P A 2
H95 H 0.379047 0.124155 0.693330 0.090 Uiso 0.36(7) 1 calc R U P A 2
C26 C 0.5315(7) 0.0943(7) 0.7351(7) 0.202(6) Uani 1 1 d . U . . .
H26 H 0.552191 0.080279 0.704878 0.242 Uiso 1 1 calc R U . A 1
C27 C 0.5397(7) 0.0958(6) 0.8033(8) 0.191(5) Uani 1 1 d . U . . .
H27 H 0.518487 0.110044 0.832150 0.230 Uiso 1 1 calc R U . . .
C28 C 0.5733(5) 0.0808(6) 0.8427(6) 0.145(4) Uani 1 1 d . . . . .
C29 C 0.6011(5) 0.0534(5) 0.8133(5) 0.129(3) Uani 1 1 d . . . . .
H29 H 0.598636 0.046069 0.760698 0.155 Uiso 1 1 calc R U . . .
C30 C 0.6340(4) 0.0352(4) 0.8591(5) 0.123(3) Uani 1 1 d . . . . .
H30 H 0.656643 0.019621 0.836782 0.148 Uiso 1 1 calc R U . . .
C31 C 0.6075(6) 0.0653(6) 0.9602(6) 0.159(5) Uani 1 1 d . . . . .
H31 H 0.606574 0.068357 1.013387 0.190 Uiso 1 1 calc R U . . .
C32 C 0.5799(6) 0.0898(7) 0.9159(8) 0.190(6) Uani 1 1 d . . . . .
H32 H 0.565652 0.113230 0.939292 0.227 Uiso 1 1 calc R U . . .

loop_
_atom_site_aniso_label
_atom_site_aniso_U_11
_atom_site_aniso_U_22
_atom_site_aniso_U_33
_atom_site_aniso_U_23
_atom_site_aniso_U_13
_atom_site_aniso_U_12
NI11 0.0834(7) 0.1142(12) 0.0594(8) 0.0099(8) 0.0049(4) 0.0571(6)
CL1 0.1047(15) 0.149(2) 0.0929(12) -0.0260(13) -0.0010(12) 0.0527(14)
N1 0.107(5) 0.110(5) 0.083(3) 0.009(3) 0.013(3) 0.065(4)
N2 0.095(4) 0.132(5) 0.077(4) 0.015(4) -0.004(3) 0.057(4)
C1 0.077(4) 0.082(4) 0.058(3) 0.009(3) 0.002(3) 0.037(4)
C2 0.104(5) 0.078(4) 0.058(3) 0.007(3) 0.008(3) 0.042(4)
C3 0.116(5) 0.077(4) 0.071(3) 0.004(4) -0.030(5) 0.042(4)
C4 0.088(6) 0.081(4) 0.072(5) 0.011(5) 0.000 0.044(3)
C5 0.084(4) 0.084(5) 0.066(3) 0.014(3) -0.015(3) 0.034(4)
C6 0.080(6) 0.119(6) 0.076(5) -0.005(6) 0.000 0.040(3)
C7 0.114(5) 0.106(5) 0.065(3) 0.023(4) 0.010(4) 0.072(5)
C8 0.112(5) 0.101(5) 0.074(4) 0.016(4) 0.014(4) 0.066(5)
C9 0.120(6) 0.132(6) 0.095(5) 0.024(4) 0.030(4) 0.073(5)
C10 0.210(9) 0.144(8) 0.072(4) 0.028(5) 0.027(6) 0.132(7)
C11 0.185(8) 0.135(7) 0.073(4) -0.007(5) -0.007(5) 0.107(6)
C12 0.163(7) 0.132(6) 0.058(4) -0.008(4) -0.009(4) 0.098(6)
C13 0.305(16) 0.259(15) 0.093(6) 0.054(8) 0.050(9) 0.224(14)
C14 0.290(16) 0.228(12) 0.123(8) 0.036(8) 0.017(9) 0.202(13)
C15 0.185(9) 0.215(11) 0.088(6) 0.007(6) 0.004(6) 0.158(9)
C16 0.143(8) 0.193(10) 0.100(6) 0.038(6) 0.038(5) 0.113(7)
C17 0.122(6) 0.130(7) 0.105(6) -0.001(5) 0.006(5) 0.071(6)
C18 0.128(7) 0.149(7) 0.060(3) -0.019(4) -0.017(4) 0.084(6)
C19 0.168(8) 0.196(9) 0.075(5) -0.018(5) -0.017(5) 0.140(8)
C20 0.082(8) 0.127(7) 0.084(5) 0.024(5) 0.000(5) 0.055(6)
C21 0.18(3) 0.35(4) 0.113(7) 0.044(13) 0.029(11) 0.20(3)
C22 0.23(3) 0.37(5) 0.110(11) 0.08(2) 0.057(18) 0.25(4)
C23 0.128(12) 0.253(14) 0.123(8) 0.070(9) 0.015(9) 0.126(11)
C24 0.166(18) 0.17(3) 0.088(11) 0.009(13) -0.012(11) 0.103(18)
C25 0.161(18) 0.14(3) 0.093(8) -0.003(13) -0.039(11) 0.078(17)
C90 0.082(8) 0.127(7) 0.084(5) 0.024(5) 0.000(5) 0.055(6)
C91 0.18(3) 0.35(4) 0.113(7) 0.044(13) 0.029(11) 0.20(3)
C92 0.12(3) 0.22(4) 0.074(15) 0.03(2) 0.021(17) 0.12(3)
C93 0.128(12) 0.253(14) 0.123(8) 0.070(9) 0.015(9) 0.126(11)
C94 0.15(3) 0.11(2) 0.048(11) 0.014(12) 0.031(13) 0.087(19)
C95 0.081(17) 0.08(2) 0.070(15) 0.044(14) 0.014(13) 0.041(13)
C26 0.262(14) 0.323(16) 0.132(7) 0.019(10) -0.027(9) 0.230(13)
C27 0.276(15) 0.231(12) 0.146(8) -0.016(9) -0.073(10) 0.187(13)
C28 0.152(9) 0.198(11) 0.124(7) -0.003(8) -0.044(7) 0.116(8)
C29 0.147(8) 0.144(8) 0.097(6) 0.021(5) -0.030(5) 0.074(6)
C30 0.154(8) 0.152(8) 0.082(4) 0.017(5) -0.008(5) 0.090(7)
C31 0.205(11) 0.264(14) 0.096(6) 0.016(7) 0.001(7) 0.184(11)
C32 0.230(13) 0.267(16) 0.158(8) -0.051(10) -0.081(10) 0.189(13)

loop_
_atom_type_symbol
_atom_type_description
_atom_type_scat_dispersion_real
_atom_type_scat_dispersion_imag
_atom_type_scat_source
C C 0.0181 0.0091 'International Tables Vol C Tables 4.2.6.8 and 6.1.1.4'
H H 0.0000 0.0000 'International Tables Vol C Tables 4.2.6.8 and 6.1.1.4'
N N 0.0311 0.0180 'International Tables Vol C Tables 4.2.6.8 and 6.1.1.4'
Ni Ni -3.0029 0.5091 'International Tables Vol C Tables 4.2.6.8 and 6.1.1.4'
Cl Cl 0.3639 0.7018 'International Tables Vol C Tables 4.2.6.8 and 6.1.1.4'

loop_
_geom_angle_atom_site_label_1
_geom_angle_atom_site_label_2
_geom_angle_atom_site_label_3
_geom_angle
_geom_angle_site_symmetry_1
_geom_angle_site_symmetry_3
_geom_angle_publ_flag
N1 NI11 N1 91.3(4) 6_655 10_657 ?
N1 NI11 N2 175.5(3) 6_655 8_557 ?
N1 NI11 N2 89.4(2) 10_657 8_557 ?
N1 NI11 N2 89.4(2) 6_655 . ?
N1 NI11 N2 175.5(3) 10_657 . ?
N2 NI11 N2 90.3(4) 8_557 . ?
N1 NI11 CL1 89.2(2) 6_655 8_557 ?
N1 NI11 CL1 93.1(2) 10_657 8_557 ?
N2 NI11 CL1 86.4(2) 8_557 8_557 ?
N2 NI11 CL1 91.3(2) . 8_557 ?
N1 NI11 CL1 93.1(2) 6_655 . ?
N1 NI11 CL1 89.2(2) 10_657 . ?
N2 NI11 CL1 91.3(2) 8_557 . ?
N2 NI11 CL1 86.4(2) . . ?
CL1 NI11 CL1 176.78(13) 8_557 . ?
C17 N1 C18 118.3(7) . . ?
C17 N1 NI11 119.4(6) . 5_565 ?
C18 N1 NI11 122.0(6) . 5_565 ?
C31 N2 C30 119.1(8) . . ?
C31 N2 NI11 122.0(6) . . ?
C30 N2 NI11 118.8(7) . . ?
C5 C1 C2 111.0(4) . . ?
C5 C1 H1A 109.4 . . ?
C2 C1 H1A 109.4 . . ?
C5 C1 H1B 109.4 . . ?
C2 C1 H1B 109.4 . . ?
H1A C1 H1B 108.0 . . ?
C4 C2 C3 108.3(5) . . ?
C4 C2 C7 113.2(6) . . ?
C3 C2 C7 111.9(6) . . ?
C4 C2 C1 108.7(5) . . ?
C3 C2 C1 107.0(5) . . ?
C7 C2 C1 107.4(5) . . ?
C2 C3 C5 111.3(5) . 12_556 ?
C2 C3 H3A 109.4 . . ?
C5 C3 H3A 109.4 12_556 . ?
C2 C3 H3B 109.4 . . ?
C5 C3 H3B 109.4 12_556 . ?
H3A C3 H3B 108.0 . . ?
C2 C4 C2 114.2(8) . 12_556 ?
C2 C4 H4A 108.7 . . ?
C2 C4 H4A 108.7 12_556 . ?
C2 C4 H4B 108.7 . . ?
C2 C4 H4B 108.7 12_556 . ?
H4A C4 H4B 107.6 . . ?
C1 C5 C6 108.7(5) . . ?
C1 C5 C20 110.7(12) . . ?
C6 C5 C20 111.2(11) . . ?
C1 C5 C3 110.1(6) . 12_556 ?
C6 C5 C3 107.4(5) . 12_556 ?
C20a C5 C3 108.7(13) . 12_556 ?
C1 C5 C90 116.9(16) . . ?
C6 C5 C90 104.8(15) . . ?
C3 C5 C90 108(2) 12_556 . ?
C5 C6 C5 110.5(8) . 12_556 ?
C5 C6 H6A 109.5 . . ?
C5 C6 H6A 109.5 12_556 . ?
C5 C6 H6B 109.5 . . ?
C5 C6 H6B 109.5 12_556 . ?
H6A C6 H6B 108.1 . . ?
C8 C7 C12 117.6(7) . . ?
C8 C7 C2 123.8(7) . . ?
C12 C7 C2 118.5(7) . . ?
C7 C8 C9 122.0(8) . . ?
C7 C8 H8 119.0 . . ?
C9 C8 H8 119.0 . . ?
C8 C9 C10 119.6(8) . . ?
C8 C9 H9 120.2 . . ?
C10 C9 H9 120.2 . . ?
C11 C10 C9 118.2(7) . . ?
C11 C10 C13 108.0(10) . . ?
C9 C10 C13 132.6(10) . . ?
C12 C11 C10 120.1(9) . . ?
C12 C11 H11 119.9 . . ?
C10 C11 H11 119.9 . . ?
C11 C12 C7 121.9(9) . . ?
C11 C12 H12 119.1 . . ?
C7 C12 H12 119.1 . . ?
C14 C13 C10 117.0(10) . . ?
C14 C13 H13 121.5 . . ?
C10 C13 H13 121.5 . . ?
C13 C14 C15 115.4(9) . . ?
C13 C14 H14 122.3 . . ?
C15 C14 H14 122.3 . . ?
C16 C15 C19 116.4(8) . . ?
C16 C15 C14 133.5(11) . . ?
C19 C15 C14 110.2(11) . . ?
C15 C16 C17 122.9(10) . . ?
C15 C16 H16 118.6 . . ?
C17 C16 H16 118.6 . . ?
N1 C17 C16 119.3(9) . . ?
N1 C17 H17 120.4 . . ?
C16 C17 H17 120.4 . . ?
N1 C18 C19 122.9(9) . . ?
N1 C18 H18 118.5 . . ?
C19 C18 H18 118.5 . . ?
C15 C19 C18 119.6(10) . . ?
C15 C19 H19 120.2 . . ?
C18 C19 H19 120.2 . . ?
C21a C20a C25 120.0 . . ?
C21a C20a C5 118.9(17) . . ?
C25a C20a C5 121.1(17) . . ?
C22a C21a C20 120.0 . . ?
C22a C21a H21 120.0 . . ?
C20a C21a H21 120.0 . . ?
C21a C22a C23 120.0 . . ?
C21a C22a H22 120.0 . . ?
C23a C22a H22 120.0 . . ?
C22a C23a C24 120.0 . . ?
C22a C23a C26 113.9(18) . . ?
C24a C23a C26 126.1(18) . . ?
C25a C24a C23 120.0 . . ?
C25a C24a H24 120.0 . . ?
C23a C24a H24 120.0 . . ?
C24a C25a C20 120.0 . . ?
C24a C25a H25 120.0 . . ?
C20a C25a H25 120.0 . . ?
C91b C90b C95 120.0 . . ?
C91b C90b C5 125(2) . . ?
C95b C90b C5 115(2) . . ?
C90b C91b C92 120.0 . . ?
C90b C91b H91 120.0 . . ?
C92b C91b H91 120.0 . . ?
C93b C92b C91 120.0 . . ?
C93b C92b H92 120.0 . . ?
C91b C92b H92 120.0 . . ?
C92b C93b C94 120.0 . . ?
C92b C93b C26 127(2) . . ?
C94b C93b C26 113(2) . . ?
C95b C94b C93 120.0 . . ?
C95b C94b H94 120.0 . . ?
C93b C94b H94 120.0 . . ?
C94b C95b C90 120.0 . . ?
C94b C95b H95 120.0 . . ?
C90b C95b H95 120.0 . . ?
C27 C26 C93 134.7(19) . . ?
C27 C26 C23 126.7(17) . . ?
C27 C26 H26 116.7 . . ?
C23a C26 H26 116.7 . . ?
C26 C27 C28 130.1(15) . . ?
C26 C27 H27 115.0 . . ?
C28 C27 H27 115.0 . . ?
C32 C28 C27 121.2(13) . . ?
C32 C28 C29 114.9(10) . . ?
C27 C28 C29 123.8(12) . . ?
C28 C29 C30 121.4(9) . . ?
C28 C29 H29 119.3 . . ?
C30 C29 H29 119.3 . . ?
N2 C30 C29 119.6(10) . . ?
N2 C30 H30 120.2 . . ?
C29 C30 H30 120.2 . . ?
N2 C31 C32 122.6(10) . . ?
N2 C31 H31 118.7 . . ?
C32 C31 H31 118.7 . . ?
C28 C32 C31 121.5(12) . . ?
C28 C32 H32 119.3 . . ?
C31 C32 H32 119.3 . . ?

loop_
_geom_bond_atom_site_label_1
_geom_bond_atom_site_label_2
_geom_bond_distance
_geom_bond_site_symmetry_2
_geom_bond_publ_flag
NI11 N1 2.064(6) 6_655 ?
NI11 N1 2.064(6) 10_657 ?
NI11 N2 2.114(7) 8_557 ?
NI11 N2 2.114(6) . ?
NI11 CL1 2.453(2) 8_557 ?
NI11 CL1 2.453(2) . ?
N1 C17 1.341(11) . ?
N1 C18 1.348(10) . ?
N1 NI11 2.064(6) 5_565 ?
N2 C31 1.242(12) . ?
N2 C30 1.310(10) . ?
C1 C5 1.507(9) . ?
C1 C2 1.547(9) . ?
C1 H1A 0.9900 . ?
C1 H1B 0.9900 . ?
C2 C4 1.503(8) . ?
C2 C3 1.515(9) . ?
C2 C7 1.528(10) . ?
C3 C5 1.553(9) 12_556 ?
C3 H3A 0.9900 . ?
C3 H3B 0.9900 . ?
C4 C2 1.503(8) 12_556 ?
C4 H4A 0.9900 . ?
C4 H4B 0.9900 . ?
C5 C6 1.534(8) . ?
C5 C20 1.52(2) . ?
C5 C3 1.553(9) 12_556 ?
C5 C90 1.63(4) . ?
C6 C5 1.534(8) 12_556 ?
C6 H6A 0.9900 . ?
C6 H6B 0.9900 . ?
C7 C8 1.365(11) . ?
C7 C12 1.441(11) . ?
C8 C9 1.369(10) . ?
C8 H8 0.9500 . ?
C9 C10 1.452(12) . ?
C9 H9 0.9500 . ?
C10 C11 1.390(14) . ?
C10 C13 1.479(8) . ?
C11 C12 1.350(12) . ?
C11 H11 0.9500 . ?
C12 H12 0.9500 . ?
C13 C14 1.360(7) . ?
C13 H13 0.9500 . ?
C14 C15 1.523(9) . ?
C14 H14 0.9500 . ?
C15 C16 1.342(15) . ?
C15 C19 1.390(15) . ?
C16 C17 1.440(12) . ?
C16 H16 0.9500 . ?
C17 H17 0.9500 . ?
C18 C19 1.399(10) . ?
C18 H18 0.9500 . ?
C19 H19 0.9500 . ?
C20a C21 1.3900 . ?
C20a C25 1.3900 . ?
C21a C22 1.3900 . ?
C21a H21 0.9500 . ?
C22a C23 1.3900 . ?
C22a H22 0.9500 . ?
C23a C24 1.3900 . ?
C23a C26 1.60(3) . ?
C24a C25 1.3900 . ?
C24a H24 0.9500 . ?
C25a H25 0.9500 . ?
C90b C91 1.3900 . ?
C90b C95 1.3900 . ?
C91b C92 1.3900 . ?
C91b H91 0.9500 . ?
C92b C93 1.3900 . ?
C92b H92 0.9500 . ?
C93b C94 1.3900 . ?
C93b C26 1.51(4) . ?
C94b C95 1.3900 . ?
C94b H94 0.9500 . ?
C95b H95 0.9500 . ?
C26 C27 1.228(15) . ?
C26 H26 0.9500 . ?
C27 C28 1.320(14) . ?
C27 H27 0.9500 . ?
C28 C32 1.316(15) . ?
C28 C29 1.344(14) . ?
C29 C30 1.420(12) . ?
C29 H29 0.9500 . ?
C30 H30 0.9500 . ?
C31 C32 1.410(14) . ?
C31 H31 0.9500 . ?
C32 H32 0.9500 . ?

loop_
_geom_torsion_atom_site_label_1
_geom_torsion_atom_site_label_2
_geom_torsion_atom_site_label_3
_geom_torsion_atom_site_label_4
_geom_torsion
_geom_torsion_site_symmetry_1
_geom_torsion_site_symmetry_2
_geom_torsion_site_symmetry_3
_geom_torsion_site_symmetry_4
_geom_torsion_publ_flag
C5 C1 C2 C4 55.9(7) . . . . ?
C5 C1 C2 C3 -60.9(7) . . . . ?
C5 C1 C2 C7 178.8(6) . . . . ?
C4 C2 C3 C5 -56.5(7) . . . 12_556 ?
C7 C2 C3 C5 178.0(6) . . . 12_556 ?
C1 C2 C3 C5 60.6(7) . . . 12_556 ?
C3 C2 C4 C2 58.3(4) . . . 12_556 ?
C7 C2 C4 C2 -176.9(6) . . . 12_556 ?
C1 C2 C4 C2 -57.7(4) . . . 12_556 ?
C2 C1 C5 C6 60.8(7) . . . . ?
C2 C1 C5 C20a -176.7(13) . . . . ?
C2 C1 C5 C3 -56.6(7) . . . 12_556 ?
C2 C1 C5 C90b 179(2) . . . . ?
C1 C5 C6 C5 -60.2(4) . . . 12_556 ?
C20a C5 C6 C5 177.7(14) . . . 12_556 ?
C3 C5 C6 C5 58.9(4) 12_556 . . 12_556 ?
C90b C5 C6 C5 174(2) . . . 12_556 ?
C4 C2 C7 C8 -1.0(8) . . . . ?
C3 C2 C7 C8 121.8(7) . . . . ?
C1 C2 C7 C8 -121.0(7) . . . . ?
C4 C2 C7 C12 -179.1(5) . . . . ?
C3 C2 C7 C12 -56.3(8) . . . . ?
C1 C2 C7 C12 60.9(7) . . . . ?
C12 C7 C8 C9 -4.4(10) . . . . ?
C2 C7 C8 C9 177.4(6) . . . . ?
C7 C8 C9 C10 -0.2(11) . . . . ?
C8 C9 C10 C11 7.0(12) . . . . ?
C8 C9 C10 C13 172.8(8) . . . . ?
C9 C10 C11 C12 -8.9(13) . . . . ?
C13 C10 C11 C12 -178.0(7) . . . . ?
C10 C11 C12 C7 4.4(12) . . . . ?
C8 C7 C12 C11 2.5(10) . . . . ?
C2 C7 C12 C11 -179.3(7) . . . . ?
C11 C10 C13 C14 -173.2(10) . . . . ?
C9 C10 C13 C14 19.9(15) . . . . ?
C10 C13 C14 C15 174.9(7) . . . . ?
C13 C14 C15 C16 2.4(17) . . . . ?
C13 C14 C15 C19 -177.0(10) . . . . ?
C19 C15 C16 C17 -6.0(14) . . . . ?
C14 C15 C16 C17 174.6(9) . . . . ?
C18 N1 C17 C16 2.9(11) . . . . ?
NI11 N1 C17 C16 -170.8(6) 5_565 . . . ?
C15 C16 C17 N1 -0.2(13) . . . . ?
C17 N1 C18 C19 0.7(11) . . . . ?
NI11 N1 C18 C19 174.3(5) 5_565 . . . ?
C16 C15 C19 C18 9.3(13) . . . . ?
C14 C15 C19 C18 -171.1(7) . . . . ?
N1 C18 C19 C15 -7.1(12) . . . . ?
C1 C5 C20a C21a 178(2) . . . . ?
C6 C5 C20a C21a -61(2) . . . . ?
C3 C5 C20a C21a 57(2) 12_556 . . . ?
C1 C5 C20a C25a -1(3) . . . . ?
C6 C5 C20a C25a 120(2) . . . . ?
C3 C5 C20a C25a -122(2) 12_556 . . . ?
C25a C20a C21a C22a 0.0 . . . . ?
C5 C20a C21a C22a -179(2) . . . . ?
C20a C21a C22a C23a 0.0 . . . . ?
C21a C22a C23a C24a 0.0 . . . . ?
C21a C22a C23a C26 179(2) . . . . ?
C22a C23a C24a C25a 0.0 . . . . ?
C26 C23a C24a C25a -179(3) . . . . ?
C23a C24a C25a C20a 0.0 . . . . ?
C21a C20a C25a C24a 0.0 . . . . ?
C5 C20a C25a C24a 179(2) . . . . ?
C1 C5 C90b C91b -157(2) . . . . ?
C6 C5 C90b C91b -37(3) . . . . ?
C3 C5 C90b C91b 78(3) 12_556 . . . ?
C1 C5 C90b C95b 25(4) . . . . ?
C6 C5 C90b C95b 145(3) . . . . ?
C3 C5 C90b C95b -100(3) 12_556 . . . ?
C95b C90b C91b C92b 0.0 . . . . ?
C5 C90b C91b C92b -178(4) . . . . ?
C90b C91b C92b C93b 0.0 . . . . ?
C91b C92b C93b C94b 0.0 . . . . ?
C91b C92b C93b C26 173(4) . . . . ?
C92b C93b C94b C95b 0.0 . . . . ?
C26 C93b C94b C95b -174(4) . . . . ?
C93b C94b C95b C90b 0.0 . . . . ?
C91b C90b C95b C94b 0.0 . . . . ?
C5 C90b C95b C94b 178(4) . . . . ?
C92b C93b C26 C27 150(3) . . . . ?
C94b C93b C26 C27 -37(5) . . . . ?
C22a C23a C26 C27 176(3) . . . . ?
C24a C23a C26 C27 -5(4) . . . . ?
C93b C26 C27 C28 -171(3) . . . . ?
C23a C26 C27 C28 180(2) . . . . ?
C26 C27 C28 C32 175(2) . . . . ?
C26 C27 C28 C29 -8(3) . . . . ?
C32 C28 C29 C30 0.9(19) . . . . ?
C27 C28 C29 C30 -176.3(13) . . . . ?
C31 N2 C30 C29 -6.4(15) . . . . ?
NI11 N2 C30 C29 170.2(7) . . . . ?
C28 C29 C30 N2 6.4(16) . . . . ?
C30 N2 C31 C32 -0.5(19) . . . . ?
NI11 N2 C31 C32 -177.0(11) . . . . ?
C27 C28 C32 C31 169.5(15) . . . . ?
C29 C28 C32 C31 -8(2) . . . . ?
N2 C31 C32 C28 8(2) . . . . ?

loop_
_platon_squeeze_void_nr
_platon_squeeze_void_average_x
_platon_squeeze_void_average_y
_platon_squeeze_void_average_z
_platon_squeeze_void_volume
_platon_squeeze_void_count_electrons
_platon_squeeze_void_content
1 -0.000 -0.000 -0.009 806 341 ' '
2 0.236 0.559 -0.057 3258 874 ' '
